data_4088238
loop_
_publ_author_name
'Xiang, Li'
'Xie, Zuowei'

_publ_section_title
;
 Tantallacarborane Mediated Consecutive C--C and C--N Coupling Reactions
 of Alkyl Isonitriles: A Facile Route to N-Heterocycles
;
_journal_issue 2
_journal_name_full Organometallics
_journal_page_first 233
_journal_paper_doi 10.1021/acs.organomet.5b00953
_journal_volume 35
_journal_year 2016
_chemical_formula_sum 'C25 H57 B9 N5 Ta'
_chemical_formula_weight 705.99
_space_group_crystal_system triclinic
_space_group_IT_number 2
_space_group_name_Hall '-P 1'
_space_group_name_H-M_alt 'P -1'
_atom_sites_solution_hydrogens geom
_audit_creation_method SHELXL-2014/6
_cell_angle_alpha 78.0360(10)
_cell_angle_beta 88.5470(10)
_cell_angle_gamma 76.3800(10)
_cell_formula_units_Z 2
_cell_length_a 9.5732(4)
_cell_length_b 11.5853(5)
_cell_length_c 16.3387(7)
_cell_measurement_reflns_used 330
_cell_measurement_temperature 296(2)
_cell_measurement_theta_max 15
_cell_measurement_theta_min 15
_cell_volume 1722.36(13)
_computing_cell_refinement 'BRUKER KAPPA APEXII DUO DIFFRACTOMETER'
_computing_data_collection 'BRUKER KAPPA APEXII DUO DIFFRACTOMETER'
_computing_data_reduction 'BRUKER KAPPA APEXII DUO DIFFRACTOMETER'
_computing_molecular_graphics 'BRUKER SHELXTL'
_computing_publication_material 'BRUKER SHELXTL'
_computing_structure_refinement 'SHELXL-2014/6 (Sheldrick, 2014)'
_diffrn_ambient_temperature 296(2)
_diffrn_measured_fraction_theta_full 0.979
_diffrn_measured_fraction_theta_max 0.979
_diffrn_measurement_device_type 'BRUKER KAPPA APEXII DUO DIFFRACTOMETER'
_diffrn_measurement_method 'PHI & OMEGA SCAN'
_diffrn_radiation_type MoK\a
_diffrn_radiation_wavelength 0.71073
_diffrn_reflns_av_R_equivalents 0.0721
_diffrn_reflns_av_unetI/netI 0.0682
_diffrn_reflns_Laue_measured_fraction_full 0.979
_diffrn_reflns_Laue_measured_fraction_max 0.979
_diffrn_reflns_limit_h_max 10
_diffrn_reflns_limit_h_min -11
_diffrn_reflns_limit_k_max 13
_diffrn_reflns_limit_k_min -13
_diffrn_reflns_limit_l_max 19
_diffrn_reflns_limit_l_min -19
_diffrn_reflns_number 20387
_diffrn_reflns_point_group_measured_fraction_full 0.979
_diffrn_reflns_point_group_measured_fraction_max 0.979
_diffrn_reflns_theta_full 25.242
_diffrn_reflns_theta_max 25.248
_diffrn_reflns_theta_min 2.016
_exptl_absorpt_coefficient_mu 3.214
_exptl_absorpt_correction_T_max 0.7127
_exptl_absorpt_correction_T_min 0.4829
_exptl_absorpt_correction_type multi-scan
_exptl_crystal_colour yellow
_exptl_crystal_density_diffrn 1.361
_exptl_crystal_description block
_exptl_crystal_F_000 720
_exptl_crystal_size_max 0.500
_exptl_crystal_size_mid 0.400
_exptl_crystal_size_min 0.300
_platon_squeeze_details
;
;
_refine_diff_density_max 2.203
_refine_diff_density_min -3.153
_refine_diff_density_rms 0.253
_refine_ls_extinction_method none
_refine_ls_goodness_of_fit_ref 1.024
_refine_ls_hydrogen_treatment constr
_refine_ls_matrix_type full
_refine_ls_number_parameters 361
_refine_ls_number_reflns 6113
_refine_ls_number_restraints 0
_refine_ls_restrained_S_all 1.024
_refine_ls_R_factor_all 0.0759
_refine_ls_R_factor_gt 0.0743
_refine_ls_shift/su_max 0.002
_refine_ls_shift/su_mean 0.000
_refine_ls_structure_factor_coef Fsqd
_refine_ls_weighting_details 'w=1/[\s^2^(Fo^2^)+(0.1608P)^2^] where P=(Fo^2^+2Fc^2^)/3'
_refine_ls_weighting_scheme calc
_refine_ls_wR_factor_gt 0.1815
_refine_ls_wR_factor_ref 0.1845
_reflns_Friedel_coverage 0.000
_reflns_number_gt 5740
_reflns_number_total 6113
_reflns_threshold_expression 'I > 2\s(I)'
_cod_data_source_file om5b00953_si_002.cif
_cod_data_source_block 6
_cod_database_code 4088238
_shelx_space_group_comment
;
The symmetry employed for this shelxl refinement is uniquely defined
by the following loop, which should always be used as a source of
symmetry information in preference to the above space-group names.
They are only intended as comments.
;
_shelx_estimated_absorpt_t_min 0.296
_shelx_estimated_absorpt_t_max 0.446
_shelxl_version_number 2014/6

loop_
_space_group_symop_operation_xyz
'x, y, z'
'-x, -y, -z'

loop_
_atom_site_label
_atom_site_type_symbol
_atom_site_fract_x
_atom_site_fract_y
_atom_site_fract_z
_atom_site_U_iso_or_equiv
_atom_site_adp_type
_atom_site_occupancy
_atom_site_site_symmetry_order
_atom_site_calc_flag
_atom_site_refinement_flags_posn
_atom_site_refinement_flags_adp
Ta1 Ta 0.59152(2) 0.45658(2) 0.26384(2) 0.02924(17) Uani 1 1 d . .
C1 C 0.3722(8) 0.5328(8) 0.1545(5) 0.0404(16) Uani 1 1 d . .
C2 C 0.4882(8) 0.6072(6) 0.1266(4) 0.0426(16) Uani 1 1 d . .
H2 H 0.5667 0.5743 0.0814 0.051 Uiso 1 1 calc R U
C11 C 0.4236(9) 0.2580(8) 0.3721(5) 0.0513(19) Uani 1 1 d . .
H11A H 0.3579 0.3221 0.3943 0.062 Uiso 1 1 calc R U
C12 C 0.4843(12) 0.1578(9) 0.4450(7) 0.084(3) Uani 1 1 d . .
H12A H 0.4076 0.1265 0.4733 0.126 Uiso 1 1 calc R U
H12B H 0.5508 0.0940 0.4254 0.126 Uiso 1 1 calc R U
H12C H 0.5332 0.1888 0.4831 0.126 Uiso 1 1 calc R U
C13 C 0.3362(11) 0.2132(10) 0.3156(7) 0.077(3) Uani 1 1 d . .
H13A H 0.2978 0.2778 0.2691 0.116 Uiso 1 1 calc R U
H13B H 0.3964 0.1467 0.2953 0.116 Uiso 1 1 calc R U
H13C H 0.2588 0.1865 0.3462 0.116 Uiso 1 1 calc R U
C15 C 0.7477(8) 0.4149(7) 0.1661(4) 0.0440(16) Uani 1 1 d . .
H15A H 0.7736 0.4880 0.1379 0.066 Uiso 1 1 calc R U
H15B H 0.8321 0.3570 0.1914 0.066 Uiso 1 1 calc R U
H15C H 0.7052 0.3818 0.1265 0.066 Uiso 1 1 calc R U
C16 C 0.8027(9) 0.3448(7) 0.4095(5) 0.0421(17) Uani 1 1 d . .
C17 C 0.8029(7) 0.2373(6) 0.3655(4) 0.0373(14) Uani 1 1 d . .
C18 C 0.6756(9) 0.2395(8) 0.3176(5) 0.0420(18) Uani 1 1 d . .
C19 C 0.6993(8) 0.1614(6) 0.2617(5) 0.0417(16) Uani 1 1 d . .
H19A H 0.6260 0.1679 0.2235 0.050 Uiso 1 1 calc R U
C20 C 0.7663(8) 0.5758(7) 0.3596(5) 0.0474(17) Uani 1 1 d . .
H20A H 0.6925 0.6388 0.3249 0.057 Uiso 1 1 calc R U
C21 C 0.9044(11) 0.5984(9) 0.3220(8) 0.077(3) Uani 1 1 d . .
H21A H 0.9130 0.5786 0.2676 0.116 Uiso 1 1 calc R U
H21B H 0.9047 0.6823 0.3171 0.116 Uiso 1 1 calc R U
H21C H 0.9839 0.5485 0.3573 0.116 Uiso 1 1 calc R U
C22 C 0.7438(11) 0.6045(10) 0.4457(7) 0.074(3) Uani 1 1 d . .
H22A H 0.6542 0.5885 0.4666 0.112 Uiso 1 1 calc R U
H22B H 0.8210 0.5548 0.4827 0.112 Uiso 1 1 calc R U
H22C H 0.7419 0.6886 0.4424 0.112 Uiso 1 1 calc R U
C23 C 0.9613(10) 0.3389(8) 0.4295(7) 0.066(2) Uani 1 1 d . .
H23A H 1.0013 0.2645 0.4683 0.100 Uiso 1 1 calc R U
H23B H 1.0147 0.3420 0.3789 0.100 Uiso 1 1 calc R U
H23C H 0.9664 0.4065 0.4538 0.100 Uiso 1 1 calc R U
C24 C 0.7189(12) 0.3257(9) 0.4909(5) 0.071(3) Uani 1 1 d . .
H24A H 0.7680 0.2523 0.5279 0.107 Uiso 1 1 calc R U
H24B H 0.7126 0.3932 0.5175 0.107 Uiso 1 1 calc R U
H24C H 0.6239 0.3196 0.4782 0.107 Uiso 1 1 calc R U
C25 C 0.9276(10) 0.0518(8) 0.3314(7) 0.057(2) Uani 1 1 d . .
C26 C 1.0790(12) 0.0199(11) 0.2990(11) 0.106(5) Uani 1 1 d . .
H26A H 1.0902 -0.0499 0.2742 0.159 Uiso 1 1 calc R U
H26B H 1.0952 0.0873 0.2577 0.159 Uiso 1 1 calc R U
H26C H 1.1473 0.0023 0.3445 0.159 Uiso 1 1 calc R U
C27 C 0.8942(14) -0.0490(8) 0.3985(7) 0.083(3) Uani 1 1 d . .
H27A H 0.8989 -0.1195 0.3754 0.125 Uiso 1 1 calc R U
H27B H 0.9632 -0.0687 0.4439 0.125 Uiso 1 1 calc R U
H27C H 0.7995 -0.0228 0.4188 0.125 Uiso 1 1 calc R U
C28 C 0.8341(13) 0.0016(8) 0.1962(6) 0.066(3) Uani 1 1 d . .
H28A H 0.9207 -0.0639 0.2115 0.080 Uiso 1 1 calc R U
C29 C 0.855(2) 0.0693(12) 0.1113(7) 0.106(5) Uani 1 1 d . .
H29A H 0.8637 0.0166 0.0723 0.159 Uiso 1 1 calc R U
H29B H 0.7744 0.1370 0.0953 0.159 Uiso 1 1 calc R U
H29C H 0.9413 0.0983 0.1113 0.159 Uiso 1 1 calc R U
C30 C 0.7109(15) -0.0571(11) 0.1952(11) 0.117(5) Uani 1 1 d . .
H30A H 0.6982 -0.1007 0.2505 0.175 Uiso 1 1 calc R U
H30B H 0.6249 0.0041 0.1766 0.175 Uiso 1 1 calc R U
H30C H 0.7306 -0.1124 0.1576 0.175 Uiso 1 1 calc R U
C31 C 0.3797(8) 0.4216(7) 0.1149(4) 0.0439(16) Uani 1 1 d . .
H31A H 0.4419 0.4275 0.0672 0.053 Uiso 1 1 calc R U
H31B H 0.4247 0.3492 0.1554 0.053 Uiso 1 1 calc R U
C32 C 0.2373(9) 0.4051(9) 0.0860(5) 0.0552(19) Uani 1 1 d . .
H32A H 0.1822 0.3811 0.1346 0.066 Uiso 1 1 calc R U
H32B H 0.1827 0.4819 0.0540 0.066 Uiso 1 1 calc R U
C33 C 0.3172(14) 0.1930(10) 0.0810(7) 0.081(3) Uani 1 1 d . .
H33A H 0.4069 0.1907 0.1070 0.122 Uiso 1 1 calc R U
H33B H 0.2516 0.1703 0.1233 0.122 Uiso 1 1 calc R U
H33C H 0.3331 0.1374 0.0438 0.122 Uiso 1 1 calc R U
C34 C 0.1215(11) 0.3191(12) -0.0051(7) 0.081(3) Uani 1 1 d . .
H34A H 0.0828 0.4002 -0.0359 0.122 Uiso 1 1 calc R U
H34B H 0.1367 0.2639 -0.0427 0.122 Uiso 1 1 calc R U
H34C H 0.0552 0.2969 0.0369 0.122 Uiso 1 1 calc R U
N1 N 0.5346(7) 0.3138(6) 0.3232(4) 0.0372(14) Uani 1 1 d . .
N2 N 0.7311(6) 0.4583(5) 0.3492(3) 0.0337(12) Uani 1 1 d . .
N3 N 0.9200(9) 0.1572(7) 0.3674(5) 0.0524(19) Uani 1 1 d . .
N4 N 0.8201(7) 0.0786(5) 0.2598(4) 0.0471(14) Uani 1 1 d . .
N5 N 0.2575(8) 0.3137(7) 0.0347(5) 0.0593(18) Uani 1 1 d . .
B3 B 0.5373(11) 0.6709(9) 0.1982(6) 0.044(2) Uani 1 1 d . .
H3 H 0.6453 0.6875 0.2014 0.052 Uiso 1 1 calc R U
B4 B 0.4232(9) 0.6363(8) 0.2859(5) 0.0383(17) Uani 1 1 d . .
H4 H 0.4471 0.6323 0.3521 0.046 Uiso 1 1 calc R U
B5 B 0.3240(8) 0.5429(7) 0.2526(4) 0.0358(16) Uani 1 1 d . .
H5 H 0.2837 0.4707 0.2939 0.043 Uiso 1 1 calc R U
B6 B 0.3204(11) 0.6686(10) 0.0835(5) 0.060(3) Uani 1 1 d . .
H6 H 0.2882 0.6769 0.0180 0.072 Uiso 1 1 calc R U
B7 B 0.4240(11) 0.7602(8) 0.1131(6) 0.056(2) Uani 1 1 d . .
H7 H 0.4591 0.8301 0.0665 0.068 Uiso 1 1 calc R U
B8 B 0.3789(10) 0.7809(8) 0.2157(6) 0.052(2) Uani 1 1 d . .
H8 H 0.3844 0.8640 0.2368 0.063 Uiso 1 1 calc R U
B9 B 0.2433(9) 0.7005(8) 0.2485(5) 0.0447(19) Uani 1 1 d . .
H9 H 0.1579 0.7306 0.2910 0.054 Uiso 1 1 calc R U
B10 B 0.2134(9) 0.6340(9) 0.1647(7) 0.053(2) Uani 1 1 d . .
H10 H 0.1068 0.6204 0.1521 0.063 Uiso 1 1 calc R U
B11 B 0.2426(16) 0.7785(12) 0.1426(9) 0.060(3) Uani 1 1 d . .
H11 H 0.1584 0.8598 0.1169 0.072 Uiso 1 1 calc R U

loop_
_atom_site_aniso_label
_atom_site_aniso_U_11
_atom_site_aniso_U_22
_atom_site_aniso_U_33
_atom_site_aniso_U_23
_atom_site_aniso_U_13
_atom_site_aniso_U_12
Ta1 0.0279(2) 0.0323(2) 0.0277(2) -0.00806(14) 0.00242(14) -0.00602(14)
C1 0.033(4) 0.052(4) 0.034(4) -0.012(3) -0.009(3) -0.002(3)
C2 0.043(4) 0.040(4) 0.035(3) -0.004(3) 0.001(3) 0.005(3)
C11 0.049(5) 0.057(5) 0.049(4) -0.008(4) 0.010(3) -0.018(4)
C12 0.088(8) 0.071(6) 0.081(7) 0.023(5) 0.012(6) -0.032(6)
C13 0.070(7) 0.096(7) 0.087(7) -0.030(6) 0.019(5) -0.052(6)
C15 0.050(4) 0.044(4) 0.035(3) -0.009(3) 0.013(3) -0.007(3)
C16 0.044(4) 0.048(4) 0.037(4) -0.011(3) -0.008(3) -0.013(3)
C17 0.035(4) 0.034(3) 0.039(3) 0.000(3) -0.004(3) -0.006(3)
C18 0.044(5) 0.041(4) 0.039(4) -0.003(3) -0.003(3) -0.010(3)
C19 0.048(4) 0.035(3) 0.046(4) -0.009(3) -0.005(3) -0.013(3)
C20 0.041(4) 0.044(4) 0.061(5) -0.019(3) -0.006(3) -0.009(3)
C21 0.062(6) 0.068(6) 0.112(9) -0.020(6) 0.011(6) -0.034(5)
C22 0.070(6) 0.084(7) 0.087(7) -0.060(6) -0.004(5) -0.016(5)
C23 0.055(5) 0.056(5) 0.086(7) -0.013(5) -0.033(5) -0.008(4)
C24 0.106(8) 0.078(6) 0.035(4) -0.012(4) 0.007(4) -0.031(6)
C25 0.049(5) 0.035(4) 0.088(7) -0.016(4) -0.012(5) -0.007(3)
C26 0.048(6) 0.086(8) 0.204(17) -0.083(10) 0.009(8) -0.010(5)
C27 0.123(10) 0.041(5) 0.083(7) 0.003(4) -0.037(7) -0.021(5)
C28 0.092(7) 0.045(4) 0.054(5) -0.018(4) -0.004(5) 0.006(5)
C29 0.172(16) 0.073(8) 0.058(7) -0.017(6) 0.007(8) 0.003(9)
C30 0.109(10) 0.071(7) 0.188(16) -0.061(9) -0.032(10) -0.023(7)
C31 0.042(4) 0.052(4) 0.038(4) -0.018(3) -0.003(3) -0.005(3)
C32 0.048(5) 0.078(6) 0.043(4) -0.022(4) -0.006(3) -0.013(4)
C33 0.096(8) 0.083(7) 0.070(6) -0.028(5) -0.004(6) -0.022(6)
C34 0.064(6) 0.112(9) 0.084(7) -0.035(6) -0.014(5) -0.038(6)
N1 0.032(3) 0.038(3) 0.045(3) -0.007(3) -0.001(3) -0.015(3)
N2 0.035(3) 0.034(3) 0.035(3) -0.014(2) 0.001(2) -0.010(2)
N3 0.047(4) 0.043(4) 0.067(5) -0.014(3) -0.012(3) -0.006(3)
N4 0.059(4) 0.030(3) 0.049(4) -0.007(2) -0.002(3) -0.005(3)
N5 0.060(4) 0.073(5) 0.056(4) -0.035(4) 0.002(3) -0.019(4)
B3 0.039(5) 0.050(5) 0.040(4) -0.012(4) 0.017(4) -0.005(4)
B4 0.036(4) 0.046(4) 0.034(4) -0.014(3) 0.003(3) -0.006(3)
B5 0.023(3) 0.051(4) 0.030(3) -0.014(3) 0.003(3) 0.002(3)
B6 0.056(6) 0.079(7) 0.030(4) -0.007(4) -0.008(4) 0.008(5)
B7 0.063(6) 0.041(5) 0.051(5) 0.004(4) 0.011(4) 0.002(4)
B8 0.056(6) 0.035(4) 0.063(5) -0.010(4) 0.007(4) -0.004(4)
B9 0.034(4) 0.046(4) 0.053(5) -0.024(4) 0.010(3) 0.003(3)
B10 0.028(4) 0.073(6) 0.056(5) -0.031(5) -0.011(4) 0.006(4)
B11 0.065(8) 0.047(6) 0.062(7) -0.018(5) -0.004(6) 0.006(5)

loop_
_atom_type_symbol
_atom_type_description
_atom_type_scat_dispersion_real
_atom_type_scat_dispersion_imag
_atom_type_scat_source
C C 0.0033 0.0016 'International Tables Vol C Tables 4.2.6.8 and 6.1.1.4'
H H 0.0000 0.0000 'International Tables Vol C Tables 4.2.6.8 and 6.1.1.4'
B B 0.0013 0.0007 'International Tables Vol C Tables 4.2.6.8 and 6.1.1.4'
N N 0.0061 0.0033 'International Tables Vol C Tables 4.2.6.8 and 6.1.1.4'
Ta Ta -0.7052 6.5227 'International Tables Vol C Tables 4.2.6.8 and 6.1.1.4'

loop_
_geom_angle_atom_site_label_1
_geom_angle_atom_site_label_2
_geom_angle_atom_site_label_3
_geom_angle
N1 Ta1 N2 95.9(3)
N1 Ta1 C15 111.8(3)
N2 Ta1 C15 97.0(3)
N1 Ta1 B4 110.3(3)
N2 Ta1 B4 94.9(2)
C15 Ta1 B4 134.6(3)
N1 Ta1 B3 151.5(3)
N2 Ta1 B3 98.5(3)
C15 Ta1 B3 90.7(3)
B4 Ta1 B3 44.2(3)
N1 Ta1 C18 36.1(3)
N2 Ta1 C18 80.4(3)
C15 Ta1 C18 81.6(3)
B4 Ta1 C18 143.7(3)
B3 Ta1 C18 172.0(3)
N1 Ta1 B5 82.5(3)
N2 Ta1 B5 129.8(2)
C15 Ta1 B5 130.2(3)
B4 Ta1 B5 42.0(3)
B3 Ta1 B5 69.5(3)
C18 Ta1 B5 117.4(3)
N1 Ta1 C2 130.4(3)
N2 Ta1 C2 133.2(2)
C15 Ta1 C2 73.9(2)
B4 Ta1 C2 66.2(2)
B3 Ta1 C2 37.8(3)
C18 Ta1 C2 139.8(3)
B5 Ta1 C2 62.4(2)
N1 Ta1 C1 96.5(3)
N2 Ta1 C1 160.2(2)
C15 Ta1 C1 92.5(3)
B4 Ta1 C1 66.3(3)
B3 Ta1 C1 64.0(3)
C18 Ta1 C1 118.3(3)
B5 Ta1 C1 37.7(2)
C2 Ta1 C1 34.7(2)
C31 C1 C2 116.4(6)
C31 C1 B5 125.8(7)
C2 C1 B5 109.6(6)
C31 C1 B10 122.5(6)
C2 C1 B10 107.6(7)
B5 C1 B10 63.9(5)
C31 C1 B6 112.8(6)
C2 C1 B6 62.1(5)
B5 C1 B6 113.3(6)
B10 C1 B6 59.1(6)
C31 C1 Ta1 102.8(5)
C2 C1 Ta1 70.6(4)
B5 C1 Ta1 66.7(3)
B10 C1 Ta1 126.2(5)
B6 C1 Ta1 129.5(6)
C1 C2 B3 115.0(6)
C1 C2 B6 63.5(5)
B3 C2 B6 116.6(6)
C1 C2 B7 113.9(6)
B3 C2 B7 63.9(6)
B6 C2 B7 62.0(6)
C1 C2 Ta1 74.8(4)
B3 C2 Ta1 65.6(4)
B6 C2 Ta1 134.7(5)
B7 C2 Ta1 127.1(5)
C12 C11 N1 114.0(7)
C12 C11 C13 110.0(9)
N1 C11 C13 110.5(7)
N2 C16 C24 111.9(7)
N2 C16 C23 113.2(6)
C24 C16 C23 110.3(7)
N2 C16 C17 106.3(5)
C24 C16 C17 108.0(6)
C23 C16 C17 106.8(7)
N3 C17 C18 123.1(7)
N3 C17 C16 117.5(7)
C18 C17 C16 119.2(6)
C19 C18 N1 119.6(7)
C19 C18 C17 114.5(7)
N1 C18 C17 125.9(7)
C19 C18 Ta1 119.1(5)
N1 C18 Ta1 52.4(4)
C17 C18 Ta1 100.3(5)
N4 C19 C18 123.7(7)
C21 C20 C22 113.1(8)
C21 C20 N2 115.4(7)
C22 C20 N2 115.7(7)
N3 C25 N4 111.6(7)
N3 C25 C27 108.6(9)
N4 C25 C27 108.4(7)
N3 C25 C26 105.9(8)
N4 C25 C26 109.4(10)
C27 C25 C26 112.9(10)
C29 C28 N4 112.1(8)
C29 C28 C30 110.2(12)
N4 C28 C30 113.1(9)
C32 C31 C1 116.2(6)
N5 C32 C31 112.0(7)
C18 N1 C11 119.0(6)
C18 N1 Ta1 91.6(5)
C11 N1 Ta1 149.1(6)
C16 N2 C20 116.9(6)
C16 N2 Ta1 121.5(4)
C20 N2 Ta1 121.5(4)
C17 N3 C25 120.9(7)
C19 N4 C28 118.9(7)
C19 N4 C25 118.0(7)
C28 N4 C25 122.2(7)
C33 N5 C34 110.3(9)
C33 N5 C32 113.0(8)
C34 N5 C32 109.7(8)
C2 B3 B7 59.8(5)
C2 B3 B8 104.8(7)
B7 B3 B8 59.6(5)
C2 B3 B4 104.4(7)
B7 B3 B4 107.5(7)
B8 B3 B4 59.3(5)
C2 B3 Ta1 76.5(5)
B7 B3 Ta1 133.6(7)
B8 B3 Ta1 125.0(5)
B4 B3 Ta1 67.1(4)
B5 B4 B9 60.8(4)
B5 B4 B8 107.5(6)
B9 B4 B8 59.9(5)
B5 B4 B3 103.7(6)
B9 B4 B3 106.3(6)
B8 B4 B3 59.8(5)
B5 B4 Ta1 72.5(3)
B9 B4 Ta1 130.6(5)
B8 B4 Ta1 127.1(5)
B3 B4 Ta1 68.7(4)
C1 B5 B4 107.2(6)
C1 B5 B10 59.1(5)
B4 B5 B10 107.1(6)
C1 B5 B9 105.8(6)
B4 B5 B9 59.8(5)
B10 B5 B9 58.8(5)
C1 B5 Ta1 75.6(4)
B4 B5 Ta1 65.5(3)
B10 B5 Ta1 130.0(5)
B9 B5 Ta1 123.0(5)
B10 B6 C2 102.5(6)
B10 B6 C1 60.2(5)
C2 B6 C1 54.4(4)
B10 B6 B7 107.1(7)
C2 B6 B7 59.0(5)
C1 B6 B7 103.9(6)
B10 B6 B11 59.6(7)
C2 B6 B11 104.3(7)
C1 B6 B11 106.1(7)
B7 B6 B11 60.1(7)
C2 B7 B6 59.0(5)
C2 B7 B11 104.5(8)
B6 B7 B11 60.4(7)
C2 B7 B3 56.2(5)
B6 B7 B3 107.4(7)
B11 B7 B3 109.6(7)
C2 B7 B8 103.2(6)
B6 B7 B8 109.1(7)
B11 B7 B8 61.2(6)
B3 B7 B8 61.0(5)
B7 B8 B9 106.5(7)
B7 B8 B4 108.6(6)
B9 B8 B4 59.7(5)
B7 B8 B3 59.4(5)
B9 B8 B3 106.9(6)
B4 B8 B3 60.9(5)
B7 B8 B11 59.3(7)
B9 B8 B11 59.5(7)
B4 B8 B11 108.2(7)
B3 B8 B11 106.8(7)
B10 B9 B4 108.1(5)
B10 B9 B11 58.3(7)
B4 B9 B11 109.8(7)
B10 B9 B8 106.2(7)
B4 B9 B8 60.3(5)
B11 B9 B8 60.8(7)
B10 B9 B5 60.6(4)
B4 B9 B5 59.3(4)
B11 B9 B5 107.7(6)
B8 B9 B5 106.7(5)
B6 B10 C1 60.7(5)
B6 B10 B11 62.4(7)
C1 B10 B11 108.6(8)
B6 B10 B9 111.1(7)
C1 B10 B9 105.5(6)
B11 B10 B9 61.3(6)
B6 B10 B5 108.9(6)
C1 B10 B5 57.0(4)
B11 B10 B5 110.1(7)
B9 B10 B5 60.6(5)
B10 B11 B7 105.3(8)
B10 B11 B6 58.0(6)
B7 B11 B6 59.5(7)
B10 B11 B9 60.4(7)
B7 B11 B9 106.8(8)
B6 B11 B9 106.9(8)
B10 B11 B8 106.9(8)
B7 B11 B8 59.5(7)
B6 B11 B8 107.0(8)
B9 B11 B8 59.7(6)

loop_
_geom_bond_atom_site_label_1
_geom_bond_atom_site_label_2
_geom_bond_distance
Ta1 N1 1.926(6)
Ta1 N2 1.962(5)
Ta1 C15 2.209(7)
Ta1 B4 2.401(8)
Ta1 B3 2.429(10)
Ta1 C18 2.431(8)
Ta1 B5 2.516(7)
Ta1 C2 2.594(7)
Ta1 C1 2.654(7)
C1 C31 1.543(10)
C1 C2 1.564(11)
C1 B5 1.677(10)
C1 B10 1.715(11)
C1 B6 1.723(12)
C2 B3 1.636(13)
C2 B6 1.701(11)
C2 B7 1.702(11)
C11 C12 1.499(12)
C11 N1 1.501(10)
C11 C13 1.504(13)
C16 N2 1.498(9)
C16 C24 1.539(11)
C16 C23 1.544(11)
C16 C17 1.561(10)
C17 N3 1.273(10)
C17 C18 1.458(11)
C18 C19 1.393(11)
C18 N1 1.432(10)
C19 N4 1.321(10)
C20 C21 1.499(12)
C20 C22 1.509(12)
C20 N2 1.521(9)
C25 N3 1.448(12)
C25 N4 1.511(12)
C25 C27 1.515(14)
C25 C26 1.519(15)
C28 C29 1.481(15)
C28 N4 1.488(10)
C28 C30 1.495(16)
C31 C32 1.520(10)
C32 N5 1.458(10)
C33 N5 1.436(13)
C34 N5 1.452(12)
B3 B7 1.768(14)
B3 B8 1.797(13)
B3 B4 1.816(12)
B4 B5 1.767(11)
B4 B9 1.777(11)
B4 B8 1.788(12)
B5 B10 1.794(12)
B5 B9 1.795(11)
B6 B10 1.695(14)
B6 B7 1.754(17)
B6 B11 1.771(16)
B7 B11 1.766(19)
B7 B8 1.771(14)
B8 B9 1.780(13)
B8 B11 1.800(18)
B9 B10 1.762(12)
B9 B11 1.777(17)
B10 B11 1.724(18)

loop_
_platon_squeeze_void_nr
_platon_squeeze_void_average_x
_platon_squeeze_void_average_y
_platon_squeeze_void_average_z
_platon_squeeze_void_volume
_platon_squeeze_void_count_electrons
1 0.009 0.110 0.634 18.4 -0.2
2 -0.010 0.890 0.366 18.3 -0.2
